data_4308319
loop_
_publ_author_name
'H\'el\`ene P. A. Mercier'
'Matthew D. Moran'
'Jeremy C. P. Sanders'
'Gary J. Schrobilgen'
'R. J. Suontamo'

_publ_section_title
;
Synthesis, Structural Characterization, and Computational Study of the
Strong Oxidant Salt [XeOTeF5][Sb(OTeF5)6].SO2ClF
;
_journal_name_full 'Inorganic Chemistry'
_journal_page_first 49
_journal_page_last 60
_journal_paper_doi 10.1021/ic0400890
_journal_volume 44
_journal_year 2005
_chemical_formula_sum 'Cl F36 O9 S Sb Te7 Xe'
_chemical_formula_weight 2041.76
_chemical_name_systematic
;
  ?
;
_space_group_IT_number 2
_symmetry_cell_setting triclinic
_symmetry_space_group_name_Hall '-P 1'
_symmetry_space_group_name_H-M 'P -1'
_atom_sites_solution_hydrogens geom
_atom_sites_solution_primary direct
_atom_sites_solution_secondary difmap
_audit_creation_method SHELXL-97
_cell_angle_alpha 89.293(2)
_cell_angle_beta 82.726(2)
_cell_angle_gamma 87.433(2)
_cell_formula_units_Z 2
_cell_length_a 9.7665(5)
_cell_length_b 9.9799(4)
_cell_length_c 18.5088(7)
_cell_measurement_temperature 100(2)
_cell_volume 1787.67(13)
_computing_structure_refinement 'SHELXL-97 (Sheldrick, 1997)'
_computing_structure_solution 'SHELXS-97 (Sheldrick, 1990)'
_diffrn_ambient_temperature 100(2)
_diffrn_measured_fraction_theta_full 0.944
_diffrn_measured_fraction_theta_max 0.944
_diffrn_radiation_monochromator graphite
_diffrn_radiation_source 'fine-focus sealed tube'
_diffrn_radiation_type MoK\a
_diffrn_radiation_wavelength 0.71073
_diffrn_reflns_av_R_equivalents 0.0551
_diffrn_reflns_av_sigmaI/netI 0.0785
_diffrn_reflns_limit_h_max 13
_diffrn_reflns_limit_h_min -15
_diffrn_reflns_limit_k_max 14
_diffrn_reflns_limit_k_min -16
_diffrn_reflns_limit_l_max 28
_diffrn_reflns_limit_l_min -29
_diffrn_reflns_number 34615
_diffrn_reflns_theta_full 35.00
_diffrn_reflns_theta_max 35.00
_diffrn_reflns_theta_min 2.04
_exptl_absorpt_coefficient_mu 7.656
_exptl_crystal_density_diffrn 3.793
_exptl_crystal_density_method 'not measured'
_exptl_crystal_F_000 1796
_refine_diff_density_max 4.458
_refine_diff_density_min -1.806
_refine_diff_density_rms 0.339
_refine_ls_extinction_coef 0.00059(7)
_refine_ls_extinction_expression Fc^*^=kFc[1+0.001xFc^2^\l^3^/sin(2\q)]^-1/4^
_refine_ls_extinction_method SHELXL
_refine_ls_goodness_of_fit_ref 0.966
_refine_ls_hydrogen_treatment mixed
_refine_ls_matrix_type full
_refine_ls_number_parameters 509
_refine_ls_number_reflns 14845
_refine_ls_number_restraints 0
_refine_ls_restrained_S_all 0.966
_refine_ls_R_factor_all 0.0913
_refine_ls_R_factor_gt 0.0451
_refine_ls_shift/su_max 0.004
_refine_ls_shift/su_mean 0.000
_refine_ls_structure_factor_coef Fsqd
_refine_ls_weighting_details 'calc w=1/[\s^2^(Fo^2^)+(0.0486P)^2^+0.0000P] where P=(Fo^2^+2Fc^2^)/3'
_refine_ls_weighting_scheme calc
_refine_ls_wR_factor_gt 0.0930
_refine_ls_wR_factor_ref 0.1016
_reflns_number_gt 9693
_reflns_number_total 14845
_reflns_threshold_expression >2sigma(I)
_cod_data_source_file ic0400890_s1.cif
_cod_data_source_block adduct
_cod_database_code 4308319

loop_
_symmetry_equiv_pos_as_xyz
'x, y, z'
'-x, -y, -z'

loop_
_atom_site_label
_atom_site_type_symbol
_atom_site_fract_x
_atom_site_fract_y
_atom_site_fract_z
_atom_site_U_iso_or_equiv
_atom_site_adp_type
_atom_site_occupancy
_atom_site_symmetry_multiplicity
_atom_site_calc_flag
_atom_site_refinement_flags
_atom_site_disorder_assembly
_atom_site_disorder_group
Te3 Te 0.29373(4) 0.69447(4) 0.44961(2) 0.01551(8) Uani 1 1 d . . .
Te2 Te -0.20668(4) 0.79773(3) 0.48253(2) 0.01512(8) Uani 1 1 d . . .
Sb1 Sb 0.0000 0.5000 0.5000 0.01245(10) Uani 1 2 d S . .
Te1 Te -0.02340(4) 0.39761(4) 0.31816(2) 0.01773(8) Uani 1 1 d . . .
F6 F -0.1202(4) 0.8667(3) 0.5551(2) 0.0203(7) Uani 1 1 d . . .
O3 O 0.1824(4) 0.5697(4) 0.4997(2) 0.0165(8) Uani 1 1 d . . .
F11 F 0.4021(4) 0.8197(4) 0.4013(2) 0.0252(8) Uani 1 1 d . . .
O2 O -0.0678(4) 0.6690(4) 0.4588(2) 0.0168(8) Uani 1 1 d . . .
F12 F 0.1713(4) 0.8351(4) 0.4773(2) 0.0274(9) Uani 1 1 d . . .
F13 F 0.2131(4) 0.6813(4) 0.3658(2) 0.0252(8) Uani 1 1 d . . .
F1 F 0.1308(5) 0.2922(4) 0.2868(2) 0.0286(9) Uani 1 1 d . . .
F14 F 0.3826(4) 0.7200(4) 0.5292(2) 0.0284(9) Uani 1 1 d . . .
F2 F -0.1825(4) 0.4985(4) 0.3440(2) 0.0317(9) Uani 1 1 d . . .
F7 F -0.3067(4) 0.6935(3) 0.5503(2) 0.0221(7) Uani 1 1 d . . .
F8 F -0.3054(4) 0.7394(4) 0.4124(2) 0.0271(8) Uani 1 1 d . . .
F9 F -0.1156(4) 0.9134(3) 0.4174(2) 0.0247(8) Uani 1 1 d . . .
F15 F 0.4243(4) 0.5660(4) 0.4159(2) 0.0290(9) Uani 1 1 d . . .
F3 F -0.1054(5) 0.2484(4) 0.3597(2) 0.0301(9) Uani 1 1 d . . .
O1 O 0.0549(5) 0.4351(4) 0.4010(2) 0.0167(8) Uani 1 1 d . . .
F10 F -0.3412(4) 0.9302(3) 0.5027(2) 0.0247(8) Uani 1 1 d . . .
F4 F -0.0920(5) 0.3543(4) 0.2341(2) 0.0309(9) Uani 1 1 d . . .
F5 F 0.0532(5) 0.5414(4) 0.2705(2) 0.0338(10) Uani 1 1 d . . .
Te4 Te 0.34531(4) 0.21121(4) 0.08061(2) 0.01644(8) Uani 1 1 d . . .
Sb2 Sb 0.5000 0.5000 0.0000 0.01263(10) Uani 1 2 d S . .
Xe1 Xe 0.16801(4) -0.03102(3) 0.29170(2) 0.01632(7) Uani 1 1 d . . .
Te7 Te -0.09446(4) -0.11275(4) 0.19866(2) 0.01855(8) Uani 1 1 d . . .
Te5 Te 0.45457(4) 0.67867(4) 0.16813(2) 0.01887(8) Uani 1 1 d . . .
Te6 Te 0.81625(4) 0.33366(4) 0.02906(2) 0.01913(8) Uani 1 1 d . . .
S11 S 0.50391(17) 0.11652(15) 0.30271(10) 0.0234(3) Uani 1 1 d . . .
Cl1 Cl 0.5470(2) 0.30324(16) 0.30635(10) 0.0296(4) Uani 1 1 d . . .
F16 F 0.3100(4) 0.0716(4) 0.1456(2) 0.0276(8) Uani 1 1 d . . .
O6 O 0.6374(4) 0.4019(4) 0.0505(2) 0.0190(8) Uani 1 1 d . . .
F17 F 0.5107(4) 0.1251(4) 0.0518(2) 0.0240(8) Uani 1 1 d . . .
O4 O 0.3759(4) 0.3495(4) 0.0141(2) 0.0149(8) Uani 1 1 d . . .
O5 O 0.4160(4) 0.5715(4) 0.0943(2) 0.0162(8) Uani 1 1 d . . .
F18 F 0.1760(4) 0.2834(4) 0.1178(2) 0.0256(8) Uani 1 1 d . . .
F21 F 0.2734(4) 0.7358(4) 0.1844(2) 0.0263(8) Uani 1 1 d . . .
F26 F 0.7651(4) 0.2037(4) -0.0298(2) 0.0265(8) Uani 1 1 d . . .
O7 O 0.0273(5) -0.1558(4) 0.2714(3) 0.0229(9) Uani 1 1 d . . .
F27 F 0.9926(4) 0.2626(5) 0.0112(3) 0.0368(10) Uani 1 1 d . . .
F22 F 0.4797(5) 0.7860(5) 0.2455(2) 0.0362(10) Uani 1 1 d . . .
F23 F 0.4918(5) 0.8243(4) 0.1087(2) 0.0352(10) Uani 1 1 d . . .
F19 F 0.4211(4) 0.2925(4) 0.1541(2) 0.0236(8) Uani 1 1 d . . .
F28 F 0.8568(4) 0.4429(4) -0.0502(2) 0.0290(9) Uani 1 1 d . . .
F29 F 0.7883(5) 0.2201(4) 0.1074(2) 0.0306(9) Uani 1 1 d . . .
F31 F -0.2300(4) -0.1857(5) 0.2609(2) 0.0330(9) Uani 1 1 d . . .
F34 F -0.1365(5) 0.0511(4) 0.2410(2) 0.0308(9) Uani 1 1 d . . .
O9 O 0.5596(5) 0.0654(5) 0.2323(3) 0.0286(10) Uani 1 1 d . . .
F20 F 0.2643(4) 0.1174(4) 0.0150(2) 0.0266(8) Uani 1 1 d . . .
F32 F 0.0457(5) -0.0378(4) 0.1387(2) 0.0327(9) Uani 1 1 d . . .
O8 O 0.3583(5) 0.1063(5) 0.3216(3) 0.0257(10) Uani 1 1 d . . .
F24 F 0.4180(6) 0.5455(4) 0.2358(2) 0.0428(13) Uani 1 1 d . . .
F33 F -0.2145(5) -0.0771(4) 0.1333(2) 0.0301(9) Uani 1 1 d . . .
F25 F 0.6394(5) 0.6334(5) 0.1596(3) 0.0427(12) Uani 1 1 d . . .
F35 F -0.0479(5) -0.2762(4) 0.1584(2) 0.0331(10) Uani 1 1 d . . .
F36 F 0.5794(5) 0.0528(5) 0.3590(3) 0.0400(11) Uani 1 1 d . . .
F30 F 0.8794(5) 0.4584(4) 0.0866(2) 0.0333(10) Uani 1 1 d . . .

loop_
_atom_site_aniso_label
_atom_site_aniso_U_11
_atom_site_aniso_U_22
_atom_site_aniso_U_33
_atom_site_aniso_U_23
_atom_site_aniso_U_13
_atom_site_aniso_U_12
Te3 0.01811(18) 0.01221(15) 0.01646(17) 0.00070(12) -0.00314(13) -0.00098(13)
Te2 0.01948(18) 0.01022(15) 0.01553(17) -0.00066(12) -0.00290(13) 0.00292(12)
Sb1 0.0167(2) 0.0084(2) 0.0124(2) -0.00036(17) -0.00267(18) 0.00073(17)
Te1 0.0277(2) 0.01242(16) 0.01365(17) -0.00126(13) -0.00550(14) 0.00159(14)
F6 0.0221(18) 0.0188(16) 0.0200(18) -0.0047(14) -0.0034(14) 0.0032(13)
O3 0.018(2) 0.0133(17) 0.018(2) 0.0007(15) -0.0015(16) -0.0040(15)
F11 0.031(2) 0.0208(18) 0.0231(19) 0.0055(15) 0.0002(16) -0.0083(15)
O2 0.024(2) 0.0079(16) 0.018(2) -0.0016(14) 0.0002(16) 0.0050(15)
F12 0.030(2) 0.0127(16) 0.039(2) -0.0026(15) -0.0021(18) 0.0027(14)
F13 0.033(2) 0.0257(19) 0.0179(18) 0.0054(15) -0.0075(16) -0.0070(16)
F1 0.040(2) 0.0240(19) 0.0207(19) -0.0084(15) -0.0015(17) 0.0110(17)
F14 0.030(2) 0.033(2) 0.025(2) -0.0012(16) -0.0103(17) -0.0122(17)
F2 0.034(2) 0.033(2) 0.030(2) -0.0089(17) -0.0149(18) 0.0151(17)
F7 0.0230(19) 0.0135(16) 0.028(2) 0.0020(14) 0.0039(15) 0.0036(13)
F8 0.031(2) 0.028(2) 0.024(2) -0.0071(16) -0.0103(16) 0.0087(16)
F9 0.037(2) 0.0129(16) 0.0225(19) 0.0043(14) 0.0017(16) 0.0052(15)
F15 0.024(2) 0.0205(18) 0.039(2) -0.0025(16) 0.0055(17) 0.0038(15)
F3 0.047(3) 0.0236(19) 0.0208(19) 0.0007(15) -0.0069(18) -0.0119(18)
O1 0.026(2) 0.0154(18) 0.0088(18) -0.0020(14) -0.0030(15) 0.0042(16)
F10 0.028(2) 0.0144(16) 0.030(2) -0.0024(14) -0.0041(16) 0.0122(14)
F4 0.049(3) 0.028(2) 0.0194(19) -0.0037(16) -0.0164(18) 0.0022(18)
F5 0.058(3) 0.0219(19) 0.024(2) 0.0112(16) -0.013(2) -0.0105(19)
Te4 0.02101(19) 0.01326(15) 0.01511(17) 0.00231(13) -0.00230(14) -0.00178(13)
Sb2 0.0155(2) 0.0098(2) 0.0123(2) -0.00041(17) -0.00168(18) 0.00106(17)
Xe1 0.02024(17) 0.01334(15) 0.01528(16) -0.00119(12) -0.00243(13) 0.00121(12)
Te7 0.02118(19) 0.01673(17) 0.01811(18) -0.00278(14) -0.00402(14) 0.00034(14)
Te5 0.02226(19) 0.01798(17) 0.01636(18) -0.00591(14) -0.00312(14) 0.00284(14)
Te6 0.01835(19) 0.01864(18) 0.02052(19) 0.00059(14) -0.00469(14) 0.00414(14)
S11 0.0211(7) 0.0161(7) 0.0322(9) 0.0003(6) -0.0009(6) 0.0018(5)
Cl1 0.0406(10) 0.0204(7) 0.0302(8) 0.0027(6) -0.0119(7) -0.0075(6)
F16 0.033(2) 0.0237(19) 0.026(2) 0.0118(16) -0.0030(17) -0.0077(16)
O6 0.020(2) 0.0172(19) 0.020(2) 0.0035(16) -0.0064(17) 0.0036(16)
F17 0.0245(19) 0.0207(18) 0.026(2) 0.0025(15) -0.0003(15) 0.0052(14)
O4 0.019(2) 0.0125(17) 0.0131(18) 0.0009(14) -0.0026(15) -0.0012(15)
O5 0.019(2) 0.0165(18) 0.0119(18) -0.0038(15) 0.0010(15) 0.0022(15)
F18 0.026(2) 0.0250(19) 0.0238(19) 0.0043(15) 0.0032(16) 0.0045(15)
F21 0.027(2) 0.0267(19) 0.024(2) -0.0114(16) -0.0014(16) 0.0068(15)
F26 0.033(2) 0.0208(18) 0.026(2) -0.0101(15) -0.0061(16) 0.0054(15)
O7 0.024(2) 0.020(2) 0.026(2) 0.0015(17) -0.0068(19) -0.0045(17)
F27 0.023(2) 0.044(3) 0.042(3) 0.004(2) -0.0051(19) 0.0146(18)
F22 0.038(2) 0.045(3) 0.026(2) -0.0224(19) -0.0073(18) 0.001(2)
F23 0.049(3) 0.0200(19) 0.034(2) -0.0025(17) 0.005(2) -0.0065(18)
F19 0.036(2) 0.0190(17) 0.0173(17) 0.0007(14) -0.0068(16) -0.0046(15)
F28 0.024(2) 0.030(2) 0.031(2) 0.0079(17) 0.0005(17) 0.0028(16)
F29 0.037(2) 0.027(2) 0.029(2) 0.0080(17) -0.0093(18) 0.0061(17)
F31 0.026(2) 0.043(2) 0.031(2) -0.0006(19) -0.0042(17) -0.0102(18)
F34 0.037(2) 0.0205(18) 0.036(2) -0.0092(16) -0.0127(19) 0.0071(16)
O9 0.029(3) 0.029(2) 0.026(2) -0.007(2) 0.002(2) 0.003(2)
F20 0.041(2) 0.0187(17) 0.0214(19) 0.0016(14) -0.0062(17) -0.0075(16)
F32 0.034(2) 0.040(2) 0.025(2) 0.0099(18) -0.0030(18) -0.0086(19)
O8 0.019(2) 0.025(2) 0.032(3) -0.0051(19) -0.0020(19) -0.0036(18)
F24 0.087(4) 0.024(2) 0.0140(19) 0.0033(16) 0.000(2) 0.013(2)
F33 0.038(2) 0.027(2) 0.029(2) 0.0003(16) -0.0174(18) 0.0011(17)
F25 0.028(2) 0.053(3) 0.049(3) -0.027(2) -0.013(2) 0.011(2)
F35 0.048(3) 0.0207(19) 0.032(2) -0.0132(16) -0.012(2) 0.0062(17)
F36 0.040(3) 0.039(3) 0.044(3) 0.016(2) -0.016(2) -0.006(2)
F30 0.032(2) 0.034(2) 0.036(2) -0.0052(18) -0.0089(19) -0.0071(18)

loop_
_atom_type_symbol
_atom_type_description
_atom_type_scat_dispersion_real
_atom_type_scat_dispersion_imag
_atom_type_scat_source
O O 0.0106 0.0060 'International Tables Vol C Tables 4.2.6.8 and 6.1.1.4'
F F 0.0171 0.0103 'International Tables Vol C Tables 4.2.6.8 and 6.1.1.4'
S S 0.1246 0.1234 'International Tables Vol C Tables 4.2.6.8 and 6.1.1.4'
Cl Cl 0.1484 0.1585 'International Tables Vol C Tables 4.2.6.8 and 6.1.1.4'
Sb Sb -0.5866 1.5461 'International Tables Vol C Tables 4.2.6.8 and 6.1.1.4'
Te Te -0.5308 1.6751 'International Tables Vol C Tables 4.2.6.8 and 6.1.1.4'
Xe Xe -0.4205 1.9578 'International Tables Vol C Tables 4.2.6.8 and 6.1.1.4'

loop_
_geom_angle_atom_site_label_1
_geom_angle_atom_site_label_2
_geom_angle_atom_site_label_3
_geom_angle
_geom_angle_site_symmetry_1
_geom_angle_site_symmetry_3
_geom_angle_publ_flag
F11 Te3 F15 88.41(18) . . ?
F11 Te3 F14 88.27(18) . . ?
F15 Te3 F14 90.53(19) . . ?
F11 Te3 F13 86.64(17) . . ?
F15 Te3 F13 89.88(19) . . ?
F14 Te3 F13 174.88(18) . . ?
F11 Te3 F12 86.13(18) . . ?
F15 Te3 F12 174.42(19) . . ?
F14 Te3 F12 90.41(19) . . ?
F13 Te3 F12 88.69(18) . . ?
F11 Te3 O3 179.00(18) . . ?
F15 Te3 O3 92.50(18) . . ?
F14 Te3 O3 91.31(18) . . ?
F13 Te3 O3 93.77(18) . . ?
F12 Te3 O3 92.98(18) . . ?
F8 Te2 F10 87.66(17) . . ?
F8 Te2 F6 175.04(16) . . ?
F10 Te2 F6 87.39(17) . . ?
F8 Te2 F7 89.92(18) . . ?
F10 Te2 F7 87.60(17) . . ?
F6 Te2 F7 89.40(17) . . ?
F8 Te2 F9 90.78(19) . . ?
F10 Te2 F9 87.95(17) . . ?
F6 Te2 F9 89.52(17) . . ?
F7 Te2 F9 175.46(16) . . ?
F8 Te2 O2 91.97(18) . . ?
F10 Te2 O2 177.44(19) . . ?
F6 Te2 O2 92.98(17) . . ?
F7 Te2 O2 94.94(17) . . ?
F9 Te2 O2 89.52(17) . . ?
O3 Sb1 O3 180.0 . 2_566 ?
O3 Sb1 O1 90.74(17) . 2_566 ?
O3 Sb1 O1 89.26(17) 2_566 2_566 ?
O3 Sb1 O1 89.26(17) . . ?
O3 Sb1 O1 90.74(17) 2_566 . ?
O1 Sb1 O1 179.998(1) 2_566 . ?
O3 Sb1 O2 89.01(17) . 2_566 ?
O3 Sb1 O2 90.99(17) 2_566 2_566 ?
O1 Sb1 O2 88.81(17) 2_566 2_566 ?
O1 Sb1 O2 91.20(17) . 2_566 ?
O3 Sb1 O2 90.99(17) . . ?
O3 Sb1 O2 89.01(17) 2_566 . ?
O1 Sb1 O2 91.19(17) 2_566 . ?
O1 Sb1 O2 88.80(17) . . ?
O2 Sb1 O2 180.0(2) 2_566 . ?
F5 Te1 F2 89.8(2) . . ?
F5 Te1 F1 90.6(2) . . ?
F2 Te1 F1 176.04(18) . . ?
F5 Te1 F4 88.30(19) . . ?
F2 Te1 F4 88.20(19) . . ?
F1 Te1 F4 87.87(19) . . ?
F5 Te1 F3 175.55(18) . . ?
F2 Te1 F3 90.3(2) . . ?
F1 Te1 F3 89.0(2) . . ?
F4 Te1 F3 87.25(18) . . ?
F5 Te1 O1 91.70(19) . . ?
F2 Te1 O1 95.15(18) . . ?
F1 Te1 O1 88.78(18) . . ?
F4 Te1 O1 176.65(19) . . ?
F3 Te1 O1 92.72(18) . . ?
Te3 O3 Sb1 139.3(2) . . ?
Te2 O2 Sb1 137.8(2) . . ?
Te1 O1 Sb1 139.7(2) . . ?
F17 Te4 F20 90.70(18) . . ?
F17 Te4 F18 173.48(17) . . ?
F20 Te4 F18 89.85(19) . . ?
F17 Te4 F19 89.79(18) . . ?
F20 Te4 F19 173.95(17) . . ?
F18 Te4 F19 88.98(18) . . ?
F17 Te4 F16 86.96(18) . . ?
F20 Te4 F16 87.97(17) . . ?
F18 Te4 F16 86.57(18) . . ?
F19 Te4 F16 86.04(17) . . ?
F17 Te4 O4 93.88(18) . . ?
F20 Te4 O4 90.41(17) . . ?
F18 Te4 O4 92.61(18) . . ?
F19 Te4 O4 95.58(16) . . ?
F16 Te4 O4 178.18(18) . . ?
O6 Sb2 O6 179.999(1) . 2_665 ?
O6 Sb2 O5 88.54(18) . . ?
O6 Sb2 O5 91.46(18) 2_665 . ?
O6 Sb2 O5 91.47(18) . 2_665 ?
O6 Sb2 O5 88.53(18) 2_665 2_665 ?
O5 Sb2 O5 180.0 . 2_665 ?
O6 Sb2 O4 91.02(17) . . ?
O6 Sb2 O4 88.98(17) 2_665 . ?
O5 Sb2 O4 88.96(17) . . ?
O5 Sb2 O4 91.04(16) 2_665 . ?
O6 Sb2 O4 88.98(17) . 2_665 ?
O6 Sb2 O4 91.02(17) 2_665 2_665 ?
O5 Sb2 O4 91.04(16) . 2_665 ?
O5 Sb2 O4 88.96(17) 2_665 2_665 ?
O4 Sb2 O4 180.0 . 2_665 ?
O7 Xe1 O8 174.23(18) . . ?
F33 Te7 F31 90.6(2) . . ?
F33 Te7 F35 90.99(19) . . ?
F31 Te7 F35 90.3(2) . . ?
F33 Te7 F34 90.87(18) . . ?
F31 Te7 F34 90.1(2) . . ?
F35 Te7 F34 178.09(19) . . ?
F33 Te7 F32 91.3(2) . . ?
F31 Te7 F32 177.84(19) . . ?
F35 Te7 F32 90.6(2) . . ?
F34 Te7 F32 89.0(2) . . ?
F33 Te7 O7 177.2(2) . . ?
F31 Te7 O7 86.6(2) . . ?
F35 Te7 O7 88.64(19) . . ?
F34 Te7 O7 89.52(19) . . ?
F32 Te7 O7 91.4(2) . . ?
F21 Te5 F25 173.86(17) . . ?
F21 Te5 F24 89.0(2) . . ?
F25 Te5 F24 90.9(3) . . ?
F21 Te5 O5 90.02(17) . . ?
F25 Te5 O5 96.11(18) . . ?
F24 Te5 O5 91.85(19) . . ?
F21 Te5 F23 89.9(2) . . ?
F25 Te5 F23 89.5(2) . . ?
F24 Te5 F23 173.80(19) . . ?
O5 Te5 F23 94.26(19) . . ?
F21 Te5 F22 86.04(18) . . ?
F25 Te5 F22 87.83(19) . . ?
F24 Te5 F22 86.3(2) . . ?
O5 Te5 F22 175.68(19) . . ?
F23 Te5 F22 87.5(2) . . ?
F27 Te6 F30 88.4(2) . . ?
F27 Te6 F29 88.4(2) . . ?
F30 Te6 F29 89.9(2) . . ?
F27 Te6 F28 87.64(19) . . ?
F30 Te6 F28 89.6(2) . . ?
F29 Te6 F28 175.99(18) . . ?
F27 Te6 F26 87.7(2) . . ?
F30 Te6 F26 176.05(19) . . ?
F29 Te6 F26 89.94(19) . . ?
F28 Te6 F26 90.22(19) . . ?
F27 Te6 O6 177.8(2) . . ?
F30 Te6 O6 91.26(19) . . ?
F29 Te6 O6 89.42(19) . . ?
F28 Te6 O6 94.57(18) . . ?
F26 Te6 O6 92.69(18) . . ?
O8 S11 O9 115.7(3) . . ?
O8 S11 F36 110.6(3) . . ?
O9 S11 F36 109.6(3) . . ?
O8 S11 Cl1 108.4(2) . . ?
O9 S11 Cl1 108.2(2) . . ?
F36 S11 Cl1 103.6(2) . . ?
Te6 O6 Sb2 137.6(2) . . ?
Te4 O4 Sb2 136.3(2) . . ?
Te5 O5 Sb2 140.9(2) . . ?
Te7 O7 Xe1 120.8(2) . . ?
S11 O8 Xe1 139.6(3) . . ?

loop_
_geom_bond_atom_site_label_1
_geom_bond_atom_site_label_2
_geom_bond_distance
_geom_bond_site_symmetry_2
_geom_bond_publ_flag
Te3 F11 1.825(4) . ?
Te3 F15 1.825(4) . ?
Te3 F14 1.828(4) . ?
Te3 F13 1.835(4) . ?
Te3 F12 1.836(4) . ?
Te3 O3 1.852(4) . ?
Te2 F8 1.827(4) . ?
Te2 F10 1.830(3) . ?
Te2 F6 1.831(3) . ?
Te2 F7 1.832(4) . ?
Te2 F9 1.835(4) . ?
Te2 O2 1.841(4) . ?
Sb1 O3 1.940(4) . ?
Sb1 O3 1.940(4) 2_566 ?
Sb1 O1 1.954(4) 2_566 ?
Sb1 O1 1.954(4) . ?
Sb1 O2 1.965(4) 2_566 ?
Sb1 O2 1.965(4) . ?
Te1 F5 1.815(4) . ?
Te1 F2 1.828(4) . ?
Te1 F1 1.834(4) . ?
Te1 F4 1.834(4) . ?
Te1 F3 1.837(4) . ?
Te1 O1 1.846(4) . ?
Te4 F17 1.817(4) . ?
Te4 F20 1.821(4) . ?
Te4 F18 1.829(4) . ?
Te4 F19 1.842(4) . ?
Te4 F16 1.845(4) . ?
Te4 O4 1.847(4) . ?
Sb2 O6 1.952(4) . ?
Sb2 O6 1.952(4) 2_665 ?
Sb2 O5 1.961(4) . ?
Sb2 O5 1.961(4) 2_665 ?
Sb2 O4 1.966(4) . ?
Sb2 O4 1.966(4) 2_665 ?
Xe1 O7 1.969(4) . ?
Xe1 O8 2.479(4) . ?
Te7 F33 1.810(4) . ?
Te7 F31 1.813(4) . ?
Te7 F35 1.817(4) . ?
Te7 F34 1.829(4) . ?
Te7 F32 1.831(4) . ?
Te7 O7 1.938(5) . ?
Te5 F21 1.823(4) . ?
Te5 F25 1.828(4) . ?
Te5 F24 1.830(4) . ?
Te5 O5 1.832(4) . ?
Te5 F23 1.833(4) . ?
Te5 F22 1.847(4) . ?
Te6 F27 1.825(4) . ?
Te6 F30 1.825(4) . ?
Te6 F29 1.830(4) . ?
Te6 F28 1.830(4) . ?
Te6 F26 1.831(4) . ?
Te6 O6 1.843(4) . ?
S11 O8 1.429(5) . ?
S11 O9 1.437(5) . ?
S11 F36 1.474(5) . ?
S11 Cl1 1.932(2) . ?
